data_4105821
loop_
_publ_author_name
'Yunho Lee'
'Jonas C. Peters'

_publ_section_title
;
 Silylation of Iron-Bound Carbon Monoxide Affords a Terminal Fe Carbyne
;
_journal_name_full 'Journal of the American Chemical Society'
_journal_page_first 4438
_journal_page_last 4446
_journal_paper_doi 10.1021/ja109678y
_journal_volume 133
_journal_year 2011
_chemical_formula_sum 'C69 H66 B F24 Fe O P3 Si'
_chemical_formula_weight 1554.88
_chemical_name_systematic
; 
 ? 
;
_space_group_IT_number 14
_symmetry_cell_setting monoclinic
_symmetry_space_group_name_Hall '-P 2yn'
_symmetry_space_group_name_H-M 'P 1 21/n 1'
_atom_sites_solution_hydrogens geom
_atom_sites_solution_primary direct
_atom_sites_solution_secondary difmap
_audit_creation_method SHELXL-97
_cell_angle_alpha 90.00
_cell_angle_beta 92.4320(10)
_cell_angle_gamma 90.00
_cell_formula_units_Z 4
_cell_length_a 12.9938(3)
_cell_length_b 38.3547(8)
_cell_length_c 14.3803(3)
_cell_measurement_reflns_used 9866
_cell_measurement_temperature 100(2)
_cell_measurement_theta_max 68.12
_cell_measurement_theta_min 3.28
_cell_volume 7160.3(3)
_computing_structure_refinement 'SHELXL-97 (Sheldrick, 1997)'
_computing_structure_solution 'SHELXS-97 (Sheldrick, 1990)'
_diffrn_ambient_temperature 100(2)
_diffrn_measured_fraction_theta_full 0.985
_diffrn_measured_fraction_theta_max 0.985
_diffrn_radiation_monochromator graphite
_diffrn_radiation_source 'fine-focus sealed tube'
_diffrn_radiation_type CuK\a
_diffrn_radiation_wavelength 1.54178
_diffrn_reflns_av_R_equivalents 0.0298
_diffrn_reflns_av_sigmaI/netI 0.0212
_diffrn_reflns_limit_h_max 15
_diffrn_reflns_limit_h_min -15
_diffrn_reflns_limit_k_max 46
_diffrn_reflns_limit_k_min -46
_diffrn_reflns_limit_l_max 17
_diffrn_reflns_limit_l_min -15
_diffrn_reflns_number 67792
_diffrn_reflns_theta_full 68.62
_diffrn_reflns_theta_max 68.62
_diffrn_reflns_theta_min 2.30
_exptl_absorpt_coefficient_mu 3.416
_exptl_absorpt_correction_T_max 0.541
_exptl_absorpt_correction_T_min 0.495
_exptl_absorpt_correction_type multi-scan
_exptl_crystal_colour blue
_exptl_crystal_density_diffrn 1.442
_exptl_crystal_description block
_exptl_crystal_F_000 3176
_exptl_crystal_size_max 0.22
_exptl_crystal_size_mid 0.20
_exptl_crystal_size_min 0.18
_refine_diff_density_max 0.645
_refine_diff_density_min -0.432
_refine_diff_density_rms 0.053
_refine_ls_extinction_method none
_refine_ls_goodness_of_fit_ref 1.126
_refine_ls_hydrogen_treatment constr
_refine_ls_matrix_type full
_refine_ls_number_parameters 941
_refine_ls_number_reflns 13033
_refine_ls_number_restraints 1021
_refine_ls_restrained_S_all 1.116
_refine_ls_R_factor_all 0.0520
_refine_ls_R_factor_gt 0.0481
_refine_ls_shift/su_max 0.034
_refine_ls_shift/su_mean 0.002
_refine_ls_structure_factor_coef Fsqd
_refine_ls_weighting_details 'calc w=1/[\s^2^(Fo^2^)+(0.0312P)^2^+11.0797P] where P=(Fo^2^+2Fc^2^)/3'
_refine_ls_weighting_scheme calc
_refine_ls_wR_factor_gt 0.1097
_refine_ls_wR_factor_ref 0.1117
_reflns_number_gt 12068
_reflns_number_total 13033
_reflns_threshold_expression >2sigma(I)
_cod_data_source_file ja109678y_si_002_4.cif
_cod_data_source_block d8_08071_0m
_cod_database_code 4105821

loop_
_symmetry_equiv_pos_as_xyz
'x, y, z'
'-x+1/2, y+1/2, -z+1/2'
'-x, -y, -z'
'x-1/2, -y-1/2, z-1/2'

loop_
_atom_site_label
_atom_site_type_symbol
_atom_site_fract_x
_atom_site_fract_y
_atom_site_fract_z
_atom_site_U_iso_or_equiv
_atom_site_adp_type
_atom_site_occupancy
_atom_site_symmetry_multiplicity
_atom_site_calc_flag
_atom_site_refinement_flags
_atom_site_disorder_assembly
_atom_site_disorder_group
Fe1 Fe 0.30144(3) 0.131133(10) 0.37768(3) 0.02153(10) Uani 1 1 d . . .
P1 P 0.40517(5) 0.087521(17) 0.31006(4) 0.02206(14) Uani 1 1 d . . .
P2 P 0.17819(5) 0.160291(17) 0.27713(5) 0.02597(15) Uani 1 1 d . . .
P3 P 0.26108(5) 0.125988(18) 0.53845(5) 0.02768(15) Uani 1 1 d . . .
Si1 Si 0.18005(5) 0.086718(17) 0.36369(5) 0.02034(14) Uani 1 1 d . . .
O1 O 0.45594(18) 0.18690(6) 0.40180(18) 0.0510(6) Uani 1 1 d . . .
C1 C 0.4991(2) 0.10244(8) 0.22444(19) 0.0297(6) Uani 1 1 d . . .
H1 H 0.5314 0.0812 0.1977 0.036 Uiso 1 1 calc R . .
C2 C 0.3240(2) 0.05509(7) 0.24895(18) 0.0247(5) Uani 1 1 d . . .
C7 C 0.22143(19) 0.05309(6) 0.27672(17) 0.0232(5) Uani 1 1 d . . .
C8 C 0.05170(19) 0.10666(7) 0.32737(18) 0.0240(5) Uani 1 1 d . . .
C11 C 0.4871(2) 0.06039(7) 0.39191(18) 0.0253(5) Uani 1 1 d . . .
H11 H 0.5284 0.0768 0.4327 0.030 Uiso 1 1 calc R . .
C12 C 0.0519(2) 0.14148(7) 0.29614(18) 0.0256(5) Uani 1 1 d . . .
C14 C 0.1662(2) 0.20797(7) 0.2957(2) 0.0388(7) Uani 1 1 d . . .
H14 H 0.1027 0.2160 0.2603 0.047 Uiso 1 1 calc R . .
C18 C 0.1869(2) 0.15679(8) 0.1478(2) 0.0328(6) Uani 1 1 d . . .
H18 H 0.2575 0.1644 0.1318 0.039 Uiso 1 1 calc R . .
C24 C 0.5855(2) 0.12415(8) 0.2718(2) 0.0390(7) Uani 1 1 d . . .
H24A H 0.6390 0.1287 0.2273 0.058 Uiso 1 1 calc R . .
H24B H 0.6155 0.1113 0.3252 0.058 Uiso 1 1 calc R . .
H24C H 0.5573 0.1463 0.2931 0.058 Uiso 1 1 calc R . .
C25 C 0.2155(2) 0.08150(7) 0.55852(19) 0.0278(6) Uani 1 1 d . . .
C26 C 0.3701(2) 0.13335(8) 0.6249(2) 0.0359(7) Uani 1 1 d . . .
H26 H 0.3470 0.1254 0.6868 0.043 Uiso 1 1 calc R . .
C27 C 0.17004(19) 0.06446(7) 0.48050(18) 0.0252(5) Uani 1 1 d . . .
C28 C -0.1338(2) 0.14299(8) 0.2948(2) 0.0365(7) Uani 1 1 d . . .
H28 H -0.1968 0.1553 0.2853 0.044 Uiso 1 1 calc R . .
C30 C 0.4207(2) 0.03867(7) 0.4550(2) 0.0302(6) Uani 1 1 d . . .
H30A H 0.3863 0.0202 0.4185 0.045 Uiso 1 1 calc R . .
H30B H 0.3688 0.0537 0.4822 0.045 Uiso 1 1 calc R . .
H30C H 0.4643 0.0283 0.5048 0.045 Uiso 1 1 calc R . .
C31 C 0.1384(2) 0.01474(8) 0.5792(2) 0.0405(7) Uani 1 1 d . . .
H31 H 0.1111 -0.0080 0.5864 0.049 Uiso 1 1 calc R . .
C32 C 0.3591(2) 0.03256(8) 0.18056(19) 0.0315(6) Uani 1 1 d . . .
H32 H 0.4280 0.0344 0.1613 0.038 Uiso 1 1 calc R . .
C33 C -0.0433(2) 0.09051(7) 0.33999(19) 0.0299(6) Uani 1 1 d . . .
H33 H -0.0450 0.0670 0.3604 0.036 Uiso 1 1 calc R . .
C34 C 0.1571(2) 0.02746(7) 0.23564(19) 0.0286(6) Uani 1 1 d . . .
H34 H 0.0879 0.0255 0.2538 0.034 Uiso 1 1 calc R . .
C36 C -0.0413(2) 0.15941(8) 0.2804(2) 0.0316(6) Uani 1 1 d . . .
H36 H -0.0407 0.1829 0.2599 0.038 Uiso 1 1 calc R . .
C37 C 0.1932(2) 0.00493(7) 0.1688(2) 0.0353(7) Uani 1 1 d . . .
H37 H 0.1489 -0.0124 0.1421 0.042 Uiso 1 1 calc R . .
C41 C 0.2937(2) 0.00768(8) 0.1409(2) 0.0362(7) Uani 1 1 d . . .
H41 H 0.3178 -0.0076 0.0945 0.043 Uiso 1 1 calc R . .
C42 C 0.1729(2) 0.11936(8) 0.1142(2) 0.0363(7) Uani 1 1 d . . .
H42A H 0.1018 0.1120 0.1228 0.054 Uiso 1 1 calc R . .
H42B H 0.2201 0.1041 0.1502 0.054 Uiso 1 1 calc R . .
H42C H 0.1879 0.1180 0.0481 0.054 Uiso 1 1 calc R . .
C70 C 0.3987(2) 0.16591(7) 0.3913(2) 0.0328(6) Uani 1 1 d . . .
C48 C 0.5636(2) 0.03638(8) 0.3442(2) 0.0331(6) Uani 1 1 d . . .
H48A H 0.6026 0.0228 0.3914 0.050 Uiso 1 1 calc R . .
H48B H 0.6112 0.0505 0.3089 0.050 Uiso 1 1 calc R . .
H48C H 0.5257 0.0205 0.3017 0.050 Uiso 1 1 calc R . .
C49 C -0.1348(2) 0.10832(8) 0.3232(2) 0.0351(7) Uani 1 1 d . . .
H49 H -0.1986 0.0968 0.3310 0.042 Uiso 1 1 calc R . .
C50 C 0.1556(2) 0.15289(9) 0.5877(2) 0.0387(7) Uani 1 1 d . . .
H50 H 0.1713 0.1780 0.5756 0.046 Uiso 1 1 calc R . .
C51 C 0.1312(2) 0.03091(7) 0.4927(2) 0.0312(6) Uani 1 1 d . . .
H51 H 0.0993 0.0190 0.4412 0.037 Uiso 1 1 calc R . .
C52 C 0.0504(2) 0.14486(9) 0.5416(2) 0.0420(7) Uani 1 1 d . . .
H52A H 0.0318 0.1206 0.5545 0.063 Uiso 1 1 calc R . .
H52B H 0.0531 0.1483 0.4742 0.063 Uiso 1 1 calc R . .
H52C H -0.0013 0.1605 0.5666 0.063 Uiso 1 1 calc R . .
C54 C 0.2231(2) 0.06512(9) 0.6449(2) 0.0381(7) Uani 1 1 d . . .
H54 H 0.2540 0.0769 0.6970 0.046 Uiso 1 1 calc R . .
C57 C 0.4484(2) 0.12294(10) 0.1439(2) 0.0455(8) Uani 1 1 d . . .
H57A H 0.4183 0.1444 0.1678 0.068 Uiso 1 1 calc R . .
H57B H 0.3942 0.1087 0.1133 0.068 Uiso 1 1 calc R . .
H57C H 0.5002 0.1288 0.0989 0.068 Uiso 1 1 calc R . .
C60 C 0.1536(3) 0.21673(8) 0.3978(3) 0.0539(10) Uani 1 1 d . . .
H60A H 0.2138 0.2084 0.4347 0.081 Uiso 1 1 calc R . .
H60B H 0.0914 0.2054 0.4195 0.081 Uiso 1 1 calc R . .
H60C H 0.1473 0.2420 0.4050 0.081 Uiso 1 1 calc R . .
C61 C 0.1853(3) 0.03158(9) 0.6548(2) 0.0438(8) Uani 1 1 d . . .
H61 H 0.1916 0.0202 0.7134 0.053 Uiso 1 1 calc R . .
C63 C 0.4657(2) 0.11230(9) 0.6031(2) 0.0403(7) Uani 1 1 d . . .
H63A H 0.4905 0.1195 0.5427 0.060 Uiso 1 1 calc R . .
H63B H 0.4483 0.0874 0.6011 0.060 Uiso 1 1 calc R . .
H63C H 0.5196 0.1164 0.6516 0.060 Uiso 1 1 calc R . .
C64 C 0.1088(3) 0.18026(9) 0.0935(2) 0.0444(8) Uani 1 1 d . . .
H64A H 0.1170 0.1773 0.0265 0.067 Uiso 1 1 calc R . .
H64B H 0.1213 0.2047 0.1105 0.067 Uiso 1 1 calc R . .
H64C H 0.0387 0.1737 0.1089 0.067 Uiso 1 1 calc R . .
C66 C 0.3964(3) 0.17232(9) 0.6335(3) 0.0534(9) Uani 1 1 d . . .
H66A H 0.4515 0.1755 0.6814 0.080 Uiso 1 1 calc R . .
H66B H 0.3352 0.1853 0.6510 0.080 Uiso 1 1 calc R . .
H66C H 0.4194 0.1810 0.5738 0.080 Uiso 1 1 calc R . .
C67 C 0.1478(3) 0.14824(13) 0.6933(2) 0.0662(12) Uani 1 1 d . . .
H67A H 0.0901 0.1621 0.7149 0.099 Uiso 1 1 calc R . .
H67B H 0.2120 0.1561 0.7250 0.099 Uiso 1 1 calc R . .
H67C H 0.1364 0.1236 0.7074 0.099 Uiso 1 1 calc R . .
C68 C 0.2582(3) 0.22720(8) 0.2562(3) 0.0557(10) Uani 1 1 d . . .
H68A H 0.2530 0.2522 0.2699 0.084 Uiso 1 1 calc R . .
H68B H 0.2580 0.2238 0.1886 0.084 Uiso 1 1 calc R . .
H68C H 0.3224 0.2180 0.2847 0.084 Uiso 1 1 calc R . .
B1 B 0.2544(2) 0.86450(8) 0.1306(2) 0.0283(7) Uani 1 1 d D . .
C15 C 0.1892(2) 0.89552(6) 0.07549(17) 0.0243(5) Uani 1 1 d D . .
C6 C 0.2243(2) 0.91252(7) -0.00253(18) 0.0265(6) Uani 1 1 d D . .
H6 H 0.2912 0.9072 -0.0227 0.032 Uiso 1 1 calc R . .
C3 C 0.1648(2) 0.93710(7) -0.05222(18) 0.0252(5) Uani 1 1 d D . .
C22 C 0.2099(2) 0.95585(8) -0.1320(2) 0.0333(6) Uani 1 1 d D . .
F1 F 0.27619(15) 0.93583(5) -0.17711(12) 0.0489(5) Uani 1 1 d D . .
F2 F 0.13846(13) 0.96645(5) -0.19583(11) 0.0387(4) Uani 1 1 d D . .
F3 F 0.26194(15) 0.98443(5) -0.10499(13) 0.0499(5) Uani 1 1 d D . .
C21 C 0.0668(2) 0.94561(7) -0.02512(17) 0.0249(5) Uani 1 1 d D . .
H21 H 0.0263 0.9625 -0.0583 0.030 Uiso 1 1 calc R . .
C9 C 0.02973(19) 0.92877(7) 0.05164(18) 0.0242(5) Uani 1 1 d D . .
C16 C -0.0729(2) 0.93864(8) 0.0861(2) 0.0328(6) Uani 1 1 d D . .
F17 F -0.06488(15) 0.96296(6) 0.15267(15) 0.0597(6) Uani 1 1 d D . .
F19 F -0.13657(13) 0.95162(6) 0.01958(13) 0.0504(5) Uani 1 1 d D . .
F20 F -0.12269(13) 0.91178(5) 0.12308(13) 0.0479(5) Uani 1 1 d D . .
C20 C 0.0895(2) 0.90425(7) 0.10108(18) 0.0251(5) Uani 1 1 d D . .
H20 H 0.0618 0.8932 0.1536 0.030 Uiso 1 1 calc R . .
C5 C 0.2029(2) 0.82848(7) 0.08764(19) 0.0315(6) Uani 1 1 d D . .
C13 C 0.1183(2) 0.81301(7) 0.1277(2) 0.0316(6) Uani 1 1 d D . .
H13 H 0.0960 0.8219 0.1852 0.038 Uiso 1 1 calc R . .
C46 C 0.0652(2) 0.78494(7) 0.0866(2) 0.0349(7) Uani 1 1 d D . .
C29 C -0.0264(2) 0.77117(8) 0.1326(2) 0.0440(8) Uani 1 1 d D . .
F11 F -0.00165(15) 0.75457(6) 0.21140(15) 0.0608(6) Uani 1 1 d D . .
F12 F -0.09070(15) 0.79691(5) 0.15360(18) 0.0666(7) Uani 1 1 d D . .
F13 F -0.08223(16) 0.74923(5) 0.07942(16) 0.0587(6) Uani 1 1 d D . .
C59 C 0.0964(2) 0.77116(7) 0.0031(2) 0.0394(8) Uani 1 1 d D . .
H59 H 0.0612 0.7519 -0.0249 0.047 Uiso 1 1 calc R . .
C44 C 0.1797(3) 0.78612(7) -0.0386(2) 0.0391(8) Uani 1 1 d D . .
C62 C 0.2150(3) 0.77135(8) -0.1286(2) 0.0517(10) Uani 1 1 d D . .
F14 F 0.27659(17) 0.74357(5) -0.11492(12) 0.0533(5) Uani 1 1 d D . .
F15 F 0.1359(2) 0.76018(6) -0.18386(14) 0.0722(7) Uani 1 1 d D . .
F16 F 0.2675(2) 0.79425(5) -0.17759(13) 0.0716(7) Uani 1 1 d D . .
C35 C 0.2314(3) 0.81433(7) 0.0025(2) 0.0362(7) Uani 1 1 d D . .
H35 H 0.2877 0.8243 -0.0281 0.043 Uiso 1 1 calc R . .
C23 C 0.3787(2) 0.86797(7) 0.11592(19) 0.0305(6) Uani 1 1 d D A .
C45 C 0.4445(2) 0.83953(8) 0.10434(19) 0.0356(7) Uani 1 1 d D . .
H45 H 0.4160 0.8167 0.1000 0.043 Uiso 1 1 calc R . .
C55 C 0.5514(2) 0.84378(9) 0.0989(2) 0.0392(8) Uani 1 1 d D A .
C65 C 0.6162(3) 0.81224(10) 0.0826(2) 0.0502(9) Uani 1 1 d D . .
F21A F 0.5845(8) 0.7846(2) 0.1290(7) 0.099(3) Uani 0.677(16) 1 d PD A 1
F22A F 0.6138(5) 0.80318(15) -0.0043(3) 0.0580(17) Uani 0.677(16) 1 d PD A 1
F23A F 0.7138(5) 0.8173(2) 0.1050(7) 0.115(4) Uani 0.677(16) 1 d PD A 1
F23B F 0.5723(16) 0.7901(7) 0.019(2) 0.151(11) Uani 0.323(16) 1 d PD A 2
F21B F 0.7063(14) 0.8194(5) 0.052(2) 0.139(11) Uani 0.323(16) 1 d PD A 2
F22B F 0.6364(19) 0.7933(5) 0.1518(9) 0.090(7) Uani 0.323(16) 1 d PD A 2
C58 C 0.5961(2) 0.87631(9) 0.1056(2) 0.0396(7) Uani 1 1 d D . .
H58 H 0.6684 0.8791 0.1019 0.048 Uiso 1 1 calc R A .
C38 C 0.5324(2) 0.90491(8) 0.1180(2) 0.0354(7) Uani 1 1 d D A .
C56 C 0.5754(2) 0.94097(9) 0.1234(2) 0.0432(8) Uani 1 1 d D . .
F4 F 0.5390(2) 0.96124(7) 0.0565(2) 0.0902(9) Uani 1 1 d D A .
F5 F 0.5497(2) 0.95742(7) 0.20127(19) 0.0835(8) Uani 1 1 d D A .
F24 F 0.67659(15) 0.94223(7) 0.1272(2) 0.0796(8) Uani 1 1 d D A .
C53 C 0.4264(2) 0.90058(8) 0.12336(19) 0.0312(6) Uani 1 1 d D . .
H53 H 0.3849 0.9206 0.1324 0.037 Uiso 1 1 calc R A .
C4 C 0.2451(2) 0.86740(7) 0.24336(18) 0.0256(5) Uani 1 1 d D . .
C10 C 0.2613(2) 0.83835(7) 0.30131(19) 0.0297(6) Uani 1 1 d D . .
H10 H 0.2721 0.8162 0.2737 0.036 Uiso 1 1 calc R . .
C39 C 0.2620(2) 0.84085(7) 0.39788(19) 0.0306(6) Uani 1 1 d D . .
C47 C 0.2764(3) 0.80851(8) 0.4556(2) 0.0434(8) Uani 1 1 d D . .
F8 F 0.30402(18) 0.81504(5) 0.54346(13) 0.0587(6) Uani 1 1 d D . .
F9 F 0.1932(2) 0.78901(7) 0.4541(2) 0.0958(10) Uani 1 1 d D . .
F10 F 0.3492(2) 0.78768(6) 0.42250(14) 0.0751(8) Uani 1 1 d D . .
C43 C 0.2469(2) 0.87269(7) 0.44087(19) 0.0296(6) Uani 1 1 d D . .
H43 H 0.2461 0.8744 0.5067 0.036 Uiso 1 1 calc R . .
C17 C 0.2331(2) 0.90193(7) 0.38493(18) 0.0267(6) Uani 1 1 d D . .
C19 C 0.2166(2) 0.93696(7) 0.4279(2) 0.0340(6) Uani 1 1 d D . .
F6 F 0.2637(2) 0.96227(5) 0.38620(16) 0.0772(8) Uani 1 1 d D . .
F7 F 0.24698(19) 0.93837(5) 0.51708(13) 0.0595(6) Uani 1 1 d D . .
F18 F 0.11772(17) 0.94597(6) 0.4259(2) 0.0836(9) Uani 1 1 d D . .
C40 C 0.2315(2) 0.89926(7) 0.28857(18) 0.0260(6) Uani 1 1 d D . .
H40 H 0.2208 0.9197 0.2522 0.031 Uiso 1 1 calc R . .

loop_
_atom_site_aniso_label
_atom_site_aniso_U_11
_atom_site_aniso_U_22
_atom_site_aniso_U_33
_atom_site_aniso_U_23
_atom_site_aniso_U_13
_atom_site_aniso_U_12
Fe1 0.0216(2) 0.0186(2) 0.0238(2) 0.00093(16) -0.00615(15) -0.00077(15)
P1 0.0199(3) 0.0235(3) 0.0225(3) 0.0023(2) -0.0027(2) -0.0004(2)
P2 0.0241(3) 0.0205(3) 0.0326(4) 0.0052(3) -0.0083(3) -0.0019(3)
P3 0.0318(4) 0.0261(3) 0.0246(3) -0.0038(3) -0.0055(3) 0.0033(3)
Si1 0.0196(3) 0.0184(3) 0.0227(3) 0.0003(3) -0.0026(3) -0.0002(3)
O1 0.0436(13) 0.0368(13) 0.0713(17) 0.0009(11) -0.0140(12) -0.0102(11)
C1 0.0224(13) 0.0379(16) 0.0287(14) 0.0091(12) 0.0016(11) -0.0013(11)
C2 0.0256(13) 0.0246(13) 0.0235(13) 0.0022(10) -0.0042(10) 0.0001(10)
C7 0.0257(13) 0.0208(12) 0.0227(13) 0.0030(10) -0.0036(10) 0.0008(10)
C8 0.0225(13) 0.0252(13) 0.0241(13) -0.0006(10) -0.0026(10) 0.0002(10)
C11 0.0244(13) 0.0277(13) 0.0235(13) 0.0041(10) -0.0023(10) 0.0037(11)
C12 0.0246(13) 0.0259(13) 0.0258(14) -0.0001(10) -0.0048(10) 0.0007(10)
C14 0.0380(16) 0.0188(13) 0.058(2) 0.0051(13) -0.0167(14) 0.0010(12)
C18 0.0267(14) 0.0380(16) 0.0333(15) 0.0134(12) -0.0047(11) -0.0001(12)
C24 0.0251(14) 0.0438(18) 0.0480(19) 0.0070(14) -0.0002(13) -0.0062(13)
C25 0.0280(14) 0.0294(14) 0.0262(14) 0.0022(11) 0.0036(11) 0.0053(11)
C26 0.0406(17) 0.0382(16) 0.0279(15) -0.0075(12) -0.0114(12) 0.0039(13)
C27 0.0228(13) 0.0256(13) 0.0275(14) 0.0034(11) 0.0043(10) 0.0049(10)
C28 0.0230(14) 0.0424(17) 0.0437(18) 0.0042(14) -0.0034(12) 0.0070(12)
C30 0.0310(14) 0.0275(14) 0.0321(15) 0.0062(11) 0.0006(11) 0.0089(11)
C31 0.0414(17) 0.0320(16) 0.049(2) 0.0130(14) 0.0155(14) 0.0016(13)
C32 0.0293(14) 0.0364(16) 0.0284(15) -0.0024(12) -0.0017(11) 0.0037(12)
C33 0.0263(14) 0.0298(14) 0.0335(15) 0.0020(12) -0.0001(11) -0.0028(11)
C34 0.0291(14) 0.0254(13) 0.0306(15) 0.0000(11) -0.0060(11) -0.0026(11)
C36 0.0269(14) 0.0310(15) 0.0363(16) 0.0037(12) -0.0053(11) 0.0038(11)
C37 0.0428(17) 0.0273(14) 0.0345(16) -0.0063(12) -0.0126(13) -0.0034(12)
C41 0.0437(17) 0.0344(16) 0.0298(15) -0.0098(12) -0.0044(13) 0.0067(13)
C42 0.0340(15) 0.0431(17) 0.0311(16) 0.0033(13) -0.0054(12) 0.0019(13)
C70 0.0355(16) 0.0262(14) 0.0358(16) -0.0001(12) -0.0103(12) 0.0066(13)
C48 0.0316(15) 0.0369(16) 0.0309(15) 0.0074(12) 0.0018(12) 0.0114(12)
C49 0.0235(14) 0.0419(17) 0.0397(17) 0.0044(13) -0.0008(12) -0.0030(12)
C50 0.0413(17) 0.0402(17) 0.0341(16) -0.0130(13) -0.0027(13) 0.0148(14)
C51 0.0279(14) 0.0271(14) 0.0393(16) 0.0042(12) 0.0077(12) 0.0018(11)
C52 0.0366(17) 0.0485(19) 0.0410(18) -0.0106(14) 0.0028(13) 0.0117(14)
C54 0.0422(17) 0.0456(18) 0.0268(15) 0.0047(13) 0.0057(12) 0.0075(14)
C57 0.0305(16) 0.066(2) 0.0403(18) 0.0254(16) 0.0013(13) -0.0003(15)
C60 0.068(2) 0.0256(16) 0.066(2) -0.0109(15) -0.0235(19) 0.0095(16)
C61 0.0501(19) 0.0486(19) 0.0336(17) 0.0180(15) 0.0137(14) 0.0113(15)
C63 0.0350(16) 0.0481(19) 0.0367(17) -0.0059(14) -0.0128(13) 0.0033(14)
C64 0.0410(18) 0.053(2) 0.0381(18) 0.0180(15) -0.0087(14) 0.0075(15)
C66 0.065(2) 0.0429(19) 0.050(2) -0.0143(16) -0.0259(18) -0.0035(17)
C67 0.065(3) 0.100(3) 0.0337(19) -0.020(2) 0.0016(17) 0.038(2)
C68 0.0444(19) 0.0258(16) 0.095(3) 0.0209(17) -0.0247(19) -0.0104(14)
B1 0.0327(16) 0.0232(15) 0.0285(16) -0.0020(12) -0.0039(13) 0.0069(12)
C15 0.0280(13) 0.0207(12) 0.0239(13) -0.0025(10) -0.0037(10) 0.0009(10)
C6 0.0240(13) 0.0272(13) 0.0280(14) -0.0053(11) -0.0011(10) 0.0033(11)
C3 0.0267(13) 0.0247(13) 0.0240(13) -0.0032(10) -0.0015(10) 0.0005(10)
C22 0.0334(15) 0.0358(16) 0.0307(15) 0.0026(12) 0.0010(12) 0.0022(12)
F1 0.0497(11) 0.0612(12) 0.0371(10) 0.0110(9) 0.0166(8) 0.0194(9)
F2 0.0430(10) 0.0433(10) 0.0297(9) 0.0118(7) 0.0002(7) 0.0053(8)
F3 0.0553(12) 0.0515(11) 0.0430(11) 0.0070(9) 0.0026(9) -0.0243(9)
C21 0.0281(13) 0.0228(13) 0.0232(13) -0.0009(10) -0.0053(10) 0.0017(10)
C9 0.0236(13) 0.0240(13) 0.0247(13) -0.0020(10) -0.0026(10) -0.0001(10)
C16 0.0311(15) 0.0369(16) 0.0304(15) 0.0070(12) 0.0012(12) 0.0047(12)
F17 0.0459(11) 0.0712(14) 0.0627(13) -0.0302(11) 0.0101(10) 0.0130(10)
F19 0.0293(9) 0.0755(14) 0.0467(11) 0.0254(10) 0.0040(8) 0.0195(9)
F20 0.0325(9) 0.0581(12) 0.0539(11) 0.0219(9) 0.0119(8) 0.0033(8)
C20 0.0278(13) 0.0225(13) 0.0248(13) 0.0004(10) -0.0009(10) -0.0022(10)
C5 0.0408(16) 0.0224(13) 0.0300(15) -0.0005(11) -0.0121(12) 0.0104(12)
C13 0.0347(15) 0.0236(13) 0.0354(16) -0.0053(11) -0.0131(12) 0.0104(11)
C46 0.0357(15) 0.0230(14) 0.0444(17) -0.0036(12) -0.0180(13) 0.0087(12)
C29 0.0392(17) 0.0295(16) 0.061(2) -0.0161(15) -0.0225(15) 0.0103(13)
F11 0.0350(10) 0.0905(17) 0.0566(13) 0.0115(12) -0.0015(9) -0.0024(10)
F12 0.0335(10) 0.0454(12) 0.120(2) -0.0362(12) -0.0014(11) 0.0071(9)
F13 0.0535(12) 0.0408(11) 0.0799(15) -0.0221(10) -0.0190(11) -0.0087(9)
C59 0.0527(19) 0.0231(14) 0.0399(17) -0.0071(12) -0.0253(15) 0.0129(13)
C44 0.062(2) 0.0246(14) 0.0293(15) -0.0030(12) -0.0164(14) 0.0166(14)
C62 0.093(3) 0.0282(16) 0.0322(17) -0.0007(13) -0.0154(17) 0.0145(17)
F14 0.0889(15) 0.0359(10) 0.0347(10) -0.0013(8) -0.0006(10) 0.0232(10)
F15 0.116(2) 0.0561(13) 0.0414(12) -0.0206(10) -0.0339(12) 0.0244(13)
F16 0.147(2) 0.0371(11) 0.0312(11) 0.0015(9) 0.0085(12) 0.0081(13)
C35 0.0516(18) 0.0259(14) 0.0301(15) 0.0016(12) -0.0100(13) 0.0111(13)
C23 0.0344(15) 0.0334(15) 0.0231(14) 0.0000(11) -0.0059(11) 0.0102(12)
C45 0.0426(17) 0.0394(17) 0.0243(14) 0.0004(12) -0.0040(12) 0.0149(13)
C55 0.0386(17) 0.056(2) 0.0228(14) 0.0025(13) -0.0031(12) 0.0250(15)
C65 0.051(2) 0.063(2) 0.0361(19) -0.0002(17) -0.0020(15) 0.0262(18)
F21A 0.115(6) 0.083(4) 0.103(6) 0.045(4) 0.040(4) 0.073(4)
F22A 0.078(4) 0.059(3) 0.037(2) -0.0059(18) 0.002(2) 0.033(2)
F23A 0.051(4) 0.127(7) 0.162(7) -0.077(6) -0.049(5) 0.060(4)
F23B 0.076(11) 0.138(16) 0.23(2) -0.134(15) -0.067(11) 0.073(10)
F21B 0.097(14) 0.104(12) 0.23(2) 0.092(14) 0.117(15) 0.067(10)
F22B 0.145(15) 0.088(10) 0.040(5) 0.028(6) 0.037(8) 0.093(11)
C58 0.0293(15) 0.065(2) 0.0239(15) 0.0014(14) -0.0018(11) 0.0154(15)
C38 0.0277(14) 0.0517(18) 0.0264(15) 0.0034(13) -0.0044(11) 0.0071(13)
C56 0.0261(15) 0.058(2) 0.0445(19) 0.0045(16) -0.0046(13) 0.0002(14)
F4 0.0935(19) 0.0720(17) 0.101(2) 0.0376(15) -0.0499(16) -0.0270(14)
F5 0.0847(18) 0.0728(17) 0.0951(19) -0.0314(14) 0.0285(15) -0.0297(14)
F24 0.0274(10) 0.0785(17) 0.133(2) 0.0084(15) 0.0029(12) -0.0044(11)
C53 0.0288(14) 0.0369(15) 0.0274(14) -0.0007(12) -0.0045(11) 0.0072(12)
C4 0.0235(13) 0.0244(13) 0.0283(14) -0.0006(10) -0.0044(10) 0.0000(10)
C10 0.0312(14) 0.0216(13) 0.0352(15) -0.0024(11) -0.0107(12) 0.0027(11)
C39 0.0316(14) 0.0268(14) 0.0327(15) 0.0032(11) -0.0091(12) -0.0004(11)
C47 0.058(2) 0.0318(16) 0.0393(18) 0.0062(13) -0.0134(15) 0.0025(15)
F8 0.0996(17) 0.0437(11) 0.0313(10) 0.0042(8) -0.0145(10) 0.0228(11)
F9 0.103(2) 0.0629(15) 0.118(2) 0.0583(16) -0.0412(17) -0.0351(15)
F10 0.135(2) 0.0485(12) 0.0416(12) 0.0074(9) -0.0023(12) 0.0485(14)
C43 0.0301(14) 0.0319(15) 0.0263(14) 0.0006(11) -0.0048(11) -0.0009(11)
C17 0.0238(13) 0.0257(13) 0.0303(14) -0.0011(11) -0.0019(11) -0.0013(10)
C19 0.0412(17) 0.0303(15) 0.0303(15) -0.0022(12) -0.0007(12) -0.0010(13)
F6 0.143(2) 0.0280(10) 0.0644(15) -0.0103(9) 0.0452(15) -0.0188(12)
F7 0.1039(18) 0.0377(10) 0.0355(11) -0.0099(8) -0.0136(10) 0.0054(11)
F18 0.0549(14) 0.0684(15) 0.125(2) -0.0549(15) -0.0235(14) 0.0265(12)
C40 0.0254(13) 0.0232(13) 0.0292(14) 0.0028(11) -0.0033(10) 0.0007(10)

loop_
_atom_type_symbol
_atom_type_description
_atom_type_scat_dispersion_real
_atom_type_scat_dispersion_imag
_atom_type_scat_source
C C 0.0181 0.0091 'International Tables Vol C Tables 4.2.6.8 and 6.1.1.4'
H H 0.0000 0.0000 'International Tables Vol C Tables 4.2.6.8 and 6.1.1.4'
B B 0.0090 0.0039 'International Tables Vol C Tables 4.2.6.8 and 6.1.1.4'
O O 0.0492 0.0322 'International Tables Vol C Tables 4.2.6.8 and 6.1.1.4'
F F 0.0727 0.0534 'International Tables Vol C Tables 4.2.6.8 and 6.1.1.4'
Si Si 0.2541 0.3302 'International Tables Vol C Tables 4.2.6.8 and 6.1.1.4'
P P 0.2955 0.4335 'International Tables Vol C Tables 4.2.6.8 and 6.1.1.4'
Fe Fe -1.1336 3.1974 'International Tables Vol C Tables 4.2.6.8 and 6.1.1.4'

loop_
_geom_angle_atom_site_label_1
_geom_angle_atom_site_label_2
_geom_angle_atom_site_label_3
_geom_angle
C70 Fe1 Si1 178.69(9)
C70 Fe1 P1 98.89(9)
Si1 Fe1 P1 81.00(3)
C70 Fe1 P2 99.48(9)
Si1 Fe1 P2 81.71(3)
P1 Fe1 P2 117.26(3)
C70 Fe1 P3 97.69(10)
Si1 Fe1 P3 81.25(3)
P1 Fe1 P3 119.08(3)
P2 Fe1 P3 116.94(3)
C2 P1 C1 105.79(13)
C2 P1 C11 103.01(12)
C1 P1 C11 102.45(12)
C2 P1 Fe1 110.39(9)
C1 P1 Fe1 116.93(10)
C11 P1 Fe1 116.80(9)
C12 P2 C14 106.65(14)
C12 P2 C18 102.30(12)
C14 P2 C18 102.87(14)
C12 P2 Fe1 107.97(9)
C14 P2 Fe1 115.61(10)
C18 P2 Fe1 120.01(9)
C25 P3 C26 106.08(13)
C25 P3 C50 101.91(14)
C26 P3 C50 102.20(13)
C25 P3 Fe1 108.26(9)
C26 P3 Fe1 116.00(11)
C50 P3 Fe1 120.71(10)
C8 Si1 C7 111.47(11)
C8 Si1 C27 109.57(11)
C7 Si1 C27 108.15(11)
C8 Si1 Fe1 108.37(8)
C7 Si1 Fe1 110.26(8)
C27 Si1 Fe1 109.00(9)
C57 C1 C24 110.0(2)
C57 C1 P1 112.71(19)
C24 C1 P1 111.2(2)
C32 C2 C7 120.4(2)
C32 C2 P1 123.9(2)
C7 C2 P1 115.68(19)
C34 C7 C2 118.1(2)
C34 C7 Si1 125.1(2)
C2 C7 Si1 116.70(19)
C33 C8 C12 118.3(2)
C33 C8 Si1 123.9(2)
C12 C8 Si1 117.31(19)
C30 C11 C48 109.3(2)
C30 C11 P1 110.93(17)
C48 C11 P1 114.44(18)
C36 C12 C8 120.2(2)
C36 C12 P2 123.9(2)
C8 C12 P2 115.86(19)
C60 C14 C68 111.7(3)
C60 C14 P2 111.7(2)
C68 C14 P2 110.4(2)
C42 C18 C64 108.8(2)
C42 C18 P2 111.80(19)
C64 C18 P2 113.3(2)
C54 C25 C27 120.9(3)
C54 C25 P3 123.4(2)
C27 C25 P3 115.7(2)
C63 C26 C66 110.5(3)
C63 C26 P3 112.7(2)
C66 C26 P3 111.2(2)
C51 C27 C25 118.0(2)
C51 C27 Si1 124.5(2)
C25 C27 Si1 117.1(2)
C36 C28 C49 119.9(3)
C61 C31 C51 120.4(3)
C41 C32 C2 120.1(3)
C49 C33 C8 121.0(3)
C37 C34 C7 120.9(3)
C28 C36 C12 120.2(3)
C41 C37 C34 120.2(3)
C32 C41 C37 120.2(3)
O1 C70 Fe1 178.1(3)
C33 C49 C28 120.4(3)
C52 C50 C67 108.1(3)
C52 C50 P3 112.4(2)
C67 C50 P3 112.9(2)
C31 C51 C27 120.9(3)
C61 C54 C25 119.9(3)
C31 C61 C54 119.9(3)
C4 B1 C23 103.7(2)
C4 B1 C15 111.8(2)
C23 B1 C15 111.6(2)
C4 B1 C5 112.6(2)
C23 B1 C5 114.0(2)
C15 B1 C5 103.5(2)
C6 C15 C20 116.0(2)
C6 C15 B1 123.2(2)
C20 C15 B1 120.6(2)
C15 C6 C3 122.4(2)
C21 C3 C6 120.7(2)
C21 C3 C22 119.8(2)
C6 C3 C22 119.4(2)
F3 C22 F2 106.1(2)
F3 C22 F1 106.4(2)
F2 C22 F1 106.4(2)
F3 C22 C3 112.4(2)
F2 C22 C3 112.9(2)
F1 C22 C3 112.1(2)
C9 C21 C3 118.0(2)
C21 C9 C20 121.1(2)
C21 C9 C16 119.5(2)
C20 C9 C16 119.2(2)
F19 C16 F17 106.3(2)
F19 C16 F20 106.1(2)
F17 C16 F20 106.1(2)
F19 C16 C9 113.1(2)
F17 C16 C9 111.8(2)
F20 C16 C9 113.0(2)
C9 C20 C15 121.8(2)
C13 C5 C35 116.0(3)
C13 C5 B1 121.2(2)
C35 C5 B1 122.3(3)
C5 C13 C46 122.5(3)
C59 C46 C13 120.2(3)
C59 C46 C29 121.3(3)
C13 C46 C29 118.5(3)
F11 C29 F13 107.1(3)
F11 C29 F12 107.1(3)
F13 C29 F12 105.5(2)
F11 C29 C46 112.4(2)
F13 C29 C46 113.3(3)
F12 C29 C46 111.0(3)
C44 C59 C46 118.6(3)
C59 C44 C35 120.7(3)
C59 C44 C62 119.3(3)
C35 C44 C62 119.9(3)
F16 C62 F14 106.6(3)
F16 C62 F15 107.1(3)
F14 C62 F15 105.7(3)
F16 C62 C44 112.9(3)
F14 C62 C44 112.1(2)
F15 C62 C44 112.1(3)
C44 C35 C5 122.0(3)
C53 C23 C45 115.8(3)
C53 C23 B1 119.8(2)
C45 C23 B1 124.1(3)
C23 C45 C55 121.8(3)
C58 C55 C45 121.1(3)
C58 C55 C65 120.2(3)
C45 C55 C65 118.6(3)
F22B C65 F22A 127.3(9)
F22B C65 F21B 103.4(9)
F22A C65 F21B 73.3(13)
F22B C65 F23A 73.9(10)
F22A C65 F23A 105.0(5)
F21B C65 F23A 34.3(10)
F22B C65 F21A 36.4(11)
F22A C65 F21A 106.0(6)
F21B C65 F21A 130.0(7)
F23A C65 F21A 108.2(5)
F22B C65 F23B 103.9(12)
F22A C65 F23B 35.9(15)
F21B C65 F23B 105.1(11)
F23A C65 F23B 129.2(8)
F21A C65 F23B 73.0(14)
F22B C65 C55 116.5(7)
F22A C65 C55 112.1(3)
F21B C65 C55 113.8(8)
F23A C65 C55 112.8(4)
F21A C65 C55 112.2(4)
F23B C65 C55 112.9(6)
C55 C58 C38 118.1(3)
C58 C38 C53 120.6(3)
C58 C38 C56 121.0(3)
C53 C38 C56 118.4(3)
F4 C56 F24 109.7(3)
F4 C56 F5 103.9(3)
F24 C56 F5 103.4(3)
F4 C56 C38 113.0(3)
F24 C56 C38 114.1(3)
F5 C56 C38 112.0(3)
C38 C53 C23 122.6(3)
C40 C4 C10 115.9(2)
C40 C4 B1 122.4(2)
C10 C4 B1 121.3(2)
C39 C10 C4 122.2(2)
C43 C39 C10 120.7(2)
C43 C39 C47 119.9(3)
C10 C39 C47 119.4(3)
F9 C47 F8 108.2(3)
F9 C47 F10 104.3(3)
F8 C47 F10 106.6(3)
F9 C47 C39 112.2(3)
F8 C47 C39 113.2(3)
F10 C47 C39 111.7(3)
C39 C43 C17 118.1(3)
C43 C17 C40 121.0(2)
C43 C17 C19 120.2(2)
C40 C17 C19 118.8(2)
F6 C19 F7 106.7(3)
F6 C19 F18 105.5(3)
F7 C19 F18 105.0(3)
F6 C19 C17 113.5(2)
F7 C19 C17 113.2(2)
F18 C19 C17 112.3(2)
C17 C40 C4 122.1(2)

loop_
_geom_bond_atom_site_label_1
_geom_bond_atom_site_label_2
_geom_bond_distance
Fe1 C70 1.842(3)
Fe1 Si1 2.3245(7)
Fe1 P1 2.3815(8)
Fe1 P2 2.3894(7)
Fe1 P3 2.4004(8)
P1 C2 1.831(3)
P1 C1 1.861(3)
P1 C11 1.869(3)
P2 C12 1.824(3)
P2 C14 1.856(3)
P2 C18 1.872(3)
P3 C25 1.833(3)
P3 C26 1.866(3)
P3 C50 1.878(3)
Si1 C8 1.888(3)
Si1 C7 1.890(3)
Si1 C27 1.894(3)
O1 C70 1.102(4)
C1 C57 1.526(4)
C1 C24 1.534(4)
C2 C32 1.400(4)
C2 C7 1.409(4)
C7 C34 1.404(4)
C8 C33 1.400(4)
C8 C12 1.409(4)
C11 C30 1.526(4)
C11 C48 1.538(4)
C12 C36 1.402(4)
C14 C60 1.522(5)
C14 C68 1.535(5)
C18 C42 1.523(4)
C18 C64 1.544(4)
C25 C54 1.391(4)
C25 C27 1.407(4)
C26 C63 1.525(4)
C26 C66 1.537(4)
C27 C51 1.396(4)
C28 C36 1.381(4)
C28 C49 1.391(4)
C31 C61 1.383(5)
C31 C51 1.389(4)
C32 C41 1.385(4)
C33 C49 1.383(4)
C34 C37 1.389(4)
C37 C41 1.386(4)
C50 C52 1.525(4)
C50 C67 1.537(5)
C54 C61 1.386(5)
B1 C4 1.635(4)
B1 C23 1.643(4)
B1 C15 1.645(4)
B1 C5 1.645(4)
C15 C6 1.391(4)
C15 C20 1.403(4)
C6 C3 1.397(4)
C3 C21 1.387(4)
C3 C22 1.494(4)
C22 F3 1.337(3)
C22 F2 1.340(3)
C22 F1 1.342(3)
C21 C9 1.383(4)
C9 C20 1.395(3)
C9 C16 1.492(4)
C16 F19 1.334(3)
C16 F17 1.337(3)
C16 F20 1.338(3)
C5 C13 1.395(4)
C5 C35 1.403(4)
C13 C46 1.397(4)
C46 C59 1.388(4)
C46 C29 1.483(5)
C29 F11 1.327(4)
C29 F13 1.331(3)
C29 F12 1.336(3)
C59 C44 1.384(5)
C44 C35 1.391(4)
C44 C62 1.502(4)
C62 F16 1.332(4)
C62 F14 1.342(4)
C62 F15 1.343(4)
C23 C53 1.398(4)
C23 C45 1.400(4)
C45 C55 1.403(4)
C55 C58 1.378(5)
C55 C65 1.498(4)
C65 F22B 1.250(13)
C65 F22A 1.297(5)
C65 F21B 1.298(13)
C65 F23A 1.310(6)
C65 F21A 1.326(8)
C65 F23B 1.358(13)
C58 C38 1.390(4)
C38 C53 1.392(4)
C38 C56 1.492(4)
C56 F4 1.309(4)
C56 F24 1.315(3)
C56 F5 1.340(4)
C4 C40 1.399(4)
C4 C10 1.402(4)
C10 C39 1.392(4)
C39 C43 1.387(4)
C39 C47 1.500(4)
C47 F9 1.314(4)
C47 F8 1.323(3)
C47 F10 1.341(4)
C43 C17 1.387(4)
C17 C40 1.389(4)
C17 C19 1.498(4)
C19 F6 1.307(3)
C19 F7 1.326(3)
C19 F18 1.329(4)
